data_4072638
loop_
_publ_author_name
'Schull, Terence L.'
'Henley, Leila'
'Deschamps, Jeffrey R.'
'Butcher, Ray J.'
'Maher, Dermot P.'
'Klug, Christopher A.'
'Swider-Lyons, Karen'
'Dressick, Walter J.'
'Bujoli, Bruno'
'Greenwood, Andrew E.'
'Congiardo, Laura K. Byington'
'Knight, D. Andrew'

_publ_section_title
;
 Organometallic Supramolecular Mixed-Valence Cobalt(I)/Cobalt(II) Aquo
 Complexes Stabilized with the Water-Soluble Phosphine Ligandp-TPPTP
 (p-triphenylphosphine triphosphonic acid)
;
_journal_issue 9
_journal_name_full Organometallics
_journal_page_first 2272
_journal_paper_doi 10.1021/om060898m
_journal_volume 26
_journal_year 2007
_chemical_formula_moiety 'C39 H24 Co O21 P8, 5(Co), 45.87(H2 O)'
_chemical_formula_sum 'C39 H115.74 Co6 O66.87 P8'
_chemical_formula_weight 2268.67
_chemical_name_systematic
; 
 ? 
;
_space_group_IT_number 2
_symmetry_cell_setting triclinic
_symmetry_space_group_name_Hall '-P 1'
_symmetry_space_group_name_H-M 'P -1'
_atom_sites_solution_hydrogens geom
_atom_sites_solution_primary direct
_atom_sites_solution_secondary difmap
_audit_creation_method SHELXL-97
_cell_angle_alpha 98.086(10)
_cell_angle_beta 111.634(15)
_cell_angle_gamma 104.923(13)
_cell_formula_units_Z 2
_cell_length_a 15.744(10)
_cell_length_b 17.892(9)
_cell_length_c 18.302(9)
_cell_measurement_reflns_used 8714
_cell_measurement_temperature 103(2)
_cell_measurement_theta_max 28.21
_cell_measurement_theta_min 2.39
_cell_volume 4469(4)
_computing_cell_refinement 'Bruker SMART v5.059 (Bruker, 1999)'
_computing_data_collection 'Bruker SMART v5.059 (Bruker, 1999)'
_computing_data_reduction
;
Bruker SAINT v6.02A (Bruker, 2000a), Bruker XPREP v5.1 (Bruker, 1997)
;
_computing_molecular_graphics 'Bruker Shelxtl v6.10 (Bruker, 2000b)'
_computing_publication_material 'Bruker Shelxtl v6.10 (Bruker, 2000b)'
_computing_structure_refinement 'SHELXL-97 (Sheldrick, 1997)'
_computing_structure_solution 'SHELXS-97 (Sheldrick, 1997)'
_diffrn_ambient_temperature 103(2)
_diffrn_measured_fraction_theta_full 0.958
_diffrn_measured_fraction_theta_max 0.958
_diffrn_measurement_device_type 'Bruker SMART 1000 CCD'
_diffrn_measurement_method '\f and \w scans'
_diffrn_radiation_monochromator graphite
_diffrn_radiation_source 'sealed tube'
_diffrn_radiation_type MoK\a
_diffrn_radiation_wavelength 0.71073
_diffrn_reflns_av_R_equivalents 0.0647
_diffrn_reflns_av_sigmaI/netI 0.1205
_diffrn_reflns_limit_h_max 20
_diffrn_reflns_limit_h_min -20
_diffrn_reflns_limit_k_max 21
_diffrn_reflns_limit_k_min -23
_diffrn_reflns_limit_l_max 23
_diffrn_reflns_limit_l_min -24
_diffrn_reflns_number 45884
_diffrn_reflns_theta_full 28.38
_diffrn_reflns_theta_max 28.38
_diffrn_reflns_theta_min 1.22
_diffrn_standards_decay_% none
_diffrn_standards_interval_time variable
_diffrn_standards_number 1042
_exptl_absorpt_coefficient_mu 1.344
_exptl_absorpt_correction_T_max 0.948
_exptl_absorpt_correction_T_min 0.837
_exptl_absorpt_correction_type multi-scan
_exptl_absorpt_process_details 'SADABS v2.01 (Bruker, 2000c)'
_exptl_crystal_colour 'pale orange'
_exptl_crystal_density_diffrn 1.677
_exptl_crystal_density_method 'not measured'
_exptl_crystal_description prisim
_exptl_crystal_F_000 2333.4
_exptl_crystal_size_max 0.14
_exptl_crystal_size_mid 0.08
_exptl_crystal_size_min 0.04
_refine_diff_density_max 1.424
_refine_diff_density_min -0.749
_refine_diff_density_rms 0.134
_refine_ls_extinction_method none
_refine_ls_goodness_of_fit_ref 1.017
_refine_ls_hydrogen_treatment mixed
_refine_ls_matrix_type full
_refine_ls_number_parameters 1331
_refine_ls_number_reflns 21450
_refine_ls_number_restraints 144
_refine_ls_restrained_S_all 1.021
_refine_ls_R_factor_all 0.1119
_refine_ls_R_factor_gt 0.0568
_refine_ls_shift/su_max 4.247
_refine_ls_shift/su_mean 0.064
_refine_ls_structure_factor_coef Fsqd
_refine_ls_weighting_details 'calc w=1/[\s^2^(Fo^2^)+(0.0568P)^2^+0.0000P] where P=(Fo^2^+2Fc^2^)/3'
_refine_ls_weighting_scheme calc
_refine_ls_wR_factor_gt 0.1202
_refine_ls_wR_factor_ref 0.1401
_reflns_number_gt 13340
_reflns_number_total 21454
_reflns_threshold_expression I>2\s(I)
_cod_data_source_file om060898msi20060930_121345.cif
_cod_data_source_block ts006b
_cod_original_formula_sum 'C39 H115.74  Co6 O66.87 P8'
_cod_database_code 4072638

loop_
_symmetry_equiv_pos_as_xyz
'x, y, z'
'-x, -y, -z'

loop_
_atom_site_label
_atom_site_type_symbol
_atom_site_fract_x
_atom_site_fract_y
_atom_site_fract_z
_atom_site_U_iso_or_equiv
_atom_site_adp_type
_atom_site_occupancy
_atom_site_symmetry_multiplicity
_atom_site_calc_flag
_atom_site_refinement_flags
_atom_site_disorder_assembly
_atom_site_disorder_group
Co1 Co 0.73938(4) 0.75534(3) 0.73907(3) 0.00937(14) Uani 1 1 d . . .
C100 C 0.6400(4) 0.7716(3) 0.7573(3) 0.0152(11) Uani 1 1 d . . .
O100 O 0.5775(3) 0.7828(2) 0.76883(19) 0.0234(9) Uani 1 1 d . . .
C101 C 0.7846(4) 0.8087(3) 0.6776(3) 0.0151(11) Uani 1 1 d . . .
O101 O 0.8129(3) 0.8414(2) 0.6377(2) 0.0243(9) Uani 1 1 d . . .
C102 C 0.7970(3) 0.6873(3) 0.7819(3) 0.0140(10) Uani 1 1 d . . .
O102 O 0.8319(3) 0.6445(2) 0.8105(2) 0.0240(9) Uani 1 1 d . . .
P1 P 0.63326(9) 0.65508(6) 0.63039(6) 0.0091(2) Uani 1 1 d . . .
P2 P 0.84058(9) 0.85292(6) 0.85110(6) 0.0093(2) Uani 1 1 d . . .
P3 P 0.78512(9) 0.61114(6) 0.35063(6) 0.0100(3) Uani 1 1 d . . .
O1 O 0.7043(2) 0.54638(17) 0.27715(17) 0.0127(7) Uani 1 1 d . . .
O2 O 0.8766(2) 0.58963(17) 0.38466(17) 0.0127(7) Uani 1 1 d . . .
O3 O 0.8063(2) 0.69380(17) 0.33321(17) 0.0107(7) Uani 1 1 d . . .
P4 P 0.58919(9) 0.35050(6) 0.77828(7) 0.0104(3) Uani 1 1 d . . .
O4 O 0.5214(2) 0.27516(17) 0.71088(17) 0.0141(7) Uani 1 1 d . . .
O5 O 0.6944(2) 0.35172(17) 0.81779(17) 0.0133(7) Uani 1 1 d . . .
O6 O 0.5521(2) 0.36686(17) 0.84303(17) 0.0116(7) Uani 1 1 d . . .
P5 P 0.24939(9) 0.74476(7) 0.47030(7) 0.0115(3) Uani 1 1 d . . .
O7 O 0.2758(2) 0.80729(18) 0.42595(17) 0.0134(7) Uani 1 1 d . . .
O8 O 0.1616(2) 0.67209(18) 0.41455(17) 0.0151(7) Uani 1 1 d . . .
O9 O 0.2388(2) 0.78200(18) 0.54541(17) 0.0143(7) Uani 1 1 d . . .
P6 P 1.24698(9) 1.01422(7) 0.83756(7) 0.0135(3) Uani 1 1 d . . .
O10 O 1.2112(2) 1.03472(18) 0.75507(18) 0.0167(8) Uani 1 1 d . . .
O11 O 1.2939(2) 0.95038(19) 0.83298(19) 0.0184(8) Uani 1 1 d D . .
H11 H 1.3516(17) 0.955(3) 0.865(3) 0.028 Uiso 1 1 d D . .
O12 O 1.3068(2) 1.08780(18) 0.90778(18) 0.0192(8) Uani 1 1 d . . .
C1 C 0.95827(16) 0.89906(15) 0.85212(17) 0.0097(10) Uani 1 1 d G . .
C2 C 1.00038(19) 0.98195(14) 0.87308(18) 0.0156(11) Uani 1 1 d G . .
H2A H 0.9684 1.0153 0.8887 0.019 Uiso 1 1 calc R . .
C3 C 1.0893(2) 1.01607(11) 0.87126(19) 0.0175(11) Uani 1 1 d G . .
H3A H 1.1180 1.0727 0.8856 0.021 Uiso 1 1 calc R . .
C4 C 1.13602(17) 0.96731(16) 0.84847(18) 0.0130(10) Uani 1 1 d G . .
C5 C 1.0939(2) 0.88442(15) 0.82751(18) 0.0163(11) Uani 1 1 d G . .
H5A H 1.1259 0.8511 0.8119 0.020 Uiso 1 1 calc R . .
C6 C 1.0050(2) 0.85030(11) 0.82933(18) 0.0156(11) Uani 1 1 d G . .
H6A H 0.9762 0.7936 0.8150 0.019 Uiso 1 1 calc R . .
C7 C 0.52027(16) 0.67355(15) 0.58203(16) 0.0097(9) Uani 1 1 d G . .
C8 C 0.4294(2) 0.61733(12) 0.55927(16) 0.0105(10) Uani 1 1 d G . .
H8A H 0.4243 0.5659 0.5689 0.013 Uiso 1 1 calc R . .
C9 C 0.34619(15) 0.63639(14) 0.52243(17) 0.0146(10) Uani 1 1 d G . .
H9A H 0.2841 0.5980 0.5069 0.017 Uiso 1 1 calc R . .
C10 C 0.35377(16) 0.71167(16) 0.50835(16) 0.0119(10) Uani 1 1 d G . .
C11 C 0.4446(2) 0.76788(12) 0.53111(17) 0.0149(11) Uani 1 1 d G . .
H11A H 0.4498 0.8193 0.5215 0.018 Uiso 1 1 calc R . .
C12 C 0.52785(15) 0.74882(14) 0.56795(17) 0.0139(10) Uani 1 1 d G . .
H12A H 0.5899 0.7872 0.5835 0.017 Uiso 1 1 calc R . .
C13 C 0.67374(19) 0.63753(17) 0.55000(13) 0.0115(10) Uani 1 1 d G . .
C14 C 0.76283(19) 0.62643(17) 0.56879(11) 0.0140(10) Uani 1 1 d G . .
H14A H 0.8007 0.6253 0.6225 0.017 Uiso 1 1 calc R . .
C15 C 0.79650(16) 0.61692(17) 0.50894(15) 0.0147(10) Uani 1 1 d G . .
H15A H 0.8574 0.6093 0.5218 0.018 Uiso 1 1 calc R . .
C16 C 0.74108(19) 0.61851(17) 0.43030(13) 0.0116(10) Uani 1 1 d G . .
C17 C 0.65199(19) 0.62961(17) 0.41151(11) 0.0143(10) Uani 1 1 d G . .
H17A H 0.6141 0.6307 0.3578 0.017 Uiso 1 1 calc R . .
C18 C 0.61831(16) 0.63911(17) 0.47136(15) 0.0130(10) Uani 1 1 d G . .
H18A H 0.5574 0.6467 0.4585 0.016 Uiso 1 1 calc R . .
C19 C 0.6065(2) 0.56281(13) 0.66166(15) 0.0109(10) Uani 1 1 d G . .
C20 C 0.6364(2) 0.50058(16) 0.63806(14) 0.0108(10) Uani 1 1 d G . .
H20A H 0.6610 0.5018 0.5979 0.013 Uiso 1 1 calc R . .
C21 C 0.6302(2) 0.43658(14) 0.67327(16) 0.0145(10) Uani 1 1 d G . .
H21A H 0.6506 0.3940 0.6571 0.017 Uiso 1 1 calc R . .
C22 C 0.5942(2) 0.43483(13) 0.73208(15) 0.0116(10) Uani 1 1 d G . .
C23 C 0.5643(2) 0.49706(16) 0.75568(15) 0.0134(10) Uani 1 1 d G . .
H23A H 0.5397 0.4959 0.7959 0.016 Uiso 1 1 calc R . .
C24 C 0.5705(2) 0.56106(14) 0.72047(16) 0.0137(10) Uani 1 1 d G . .
H24A H 0.5500 0.6036 0.7366 0.016 Uiso 1 1 calc R . .
C25 C 0.7925(2) 0.93395(14) 0.86447(16) 0.0118(10) Uani 1 1 d G . .
C26 C 0.7690(2) 0.95279(15) 0.92930(14) 0.0164(11) Uani 1 1 d G . .
H26A H 0.7738 0.9208 0.9670 0.020 Uiso 1 1 calc R . .
C27 C 0.7386(2) 1.01840(17) 0.93904(15) 0.0202(12) Uani 1 1 d G . .
H27A H 0.7226 1.0313 0.9833 0.024 Uiso 1 1 calc R . .
C28 C 0.7317(2) 1.06517(14) 0.88395(17) 0.0124(10) Uani 1 1 d G . .
C29 C 0.7551(2) 1.04633(15) 0.81912(15) 0.0145(10) Uani 1 1 d G . .
H29A H 0.7504 1.0783 0.7815 0.017 Uiso 1 1 calc R . .
C30 C 0.7855(2) 0.98072(16) 0.80938(15) 0.0147(10) Uani 1 1 d G . .
H30A H 0.8015 0.9678 0.7651 0.018 Uiso 1 1 calc R . .
C31 C 0.8646(3) 0.8180(2) 0.9423(2) 0.0105(10) Uani 1 1 d . . .
P7 P 0.69586(10) 1.15245(7) 0.89716(7) 0.0139(3) Uani 1 1 d . . .
O13 O 0.5886(3) 1.12505(19) 0.87694(19) 0.0215(8) Uani 1 1 d . . .
O14 O 0.7519(3) 1.19774(19) 0.99106(19) 0.0213(8) Uani 1 1 d . . .
O15 O 0.7285(3) 1.20463(19) 0.8500(2) 0.0230(8) Uani 1 1 d . . .
Co2 Co 0.73816(5) 0.73483(3) 0.23194(3) 0.01019(14) Uani 1 1 d . . .
P8 P 0.91546(9) 0.72790(7) 1.17277(6) 0.0099(3) Uani 1 1 d . . .
O50 O 0.9608(2) 0.66283(17) 1.16264(17) 0.0123(7) Uani 1 1 d . . .
O51 O 0.9870(2) 0.79837(17) 1.24552(16) 0.0117(7) Uani 1 1 d . . .
O36 O 0.6206(2) 0.62536(19) 0.17667(19) 0.0137(7) Uani 1 1 d D . .
H36A H 0.5653(17) 0.626(3) 0.173(3) 0.021 Uiso 1 1 d D . .
H36B H 0.630(3) 0.589(2) 0.201(3) 0.021 Uiso 1 1 d D . .
O37 O 0.8179(2) 0.69307(17) 1.17563(16) 0.0113(7) Uani 1 1 d . . .
O38 O 0.8487(2) 0.84557(18) 0.28787(19) 0.0148(7) Uani 1 1 d D . .
H38A H 0.833(3) 0.884(2) 0.270(3) 0.022 Uiso 1 1 d D . .
H38B H 0.891(3) 0.840(3) 0.271(3) 0.022 Uiso 1 1 d D . .
O39 O 0.6630(2) 0.77794(19) 0.2946(2) 0.0179(8) Uani 1 1 d D . .
H39A H 0.610(2) 0.767(3) 0.298(3) 0.027 Uiso 1 1 d D . .
O40 O 0.6655(2) 0.77079(18) 0.13069(19) 0.0154(7) Uani 1 1 d D . .
H40 H 0.6044(9) 0.757(2) 0.113(3) 0.023 Uiso 1 1 d D . .
H40A H 0.683(3) 0.8182(12) 0.126(3) 0.023 Uiso 1 1 d D . .
C94 C 0.8947(3) 0.7642(2) 1.0827(2) 0.0109(10) Uani 1 1 d . . .
C99 C 0.8005(3) 0.7467(3) 1.0243(2) 0.0126(10) Uani 1 1 d . . .
H99A H 0.7468 0.7174 1.0327 0.015 Uiso 1 1 calc R . .
C95 C 0.9731(3) 0.8080(3) 1.0705(3) 0.0130(10) Uani 1 1 d . . .
H95A H 1.0374 0.8197 1.1103 0.016 Uiso 1 1 calc R . .
C96 C 0.9576(3) 0.8347(2) 1.0006(3) 0.0131(10) Uani 1 1 d . . .
H96A H 1.0114 0.8647 0.9927 0.016 Uiso 1 1 calc R . .
C98 C 0.7853(4) 0.7724(3) 0.9537(3) 0.0164(11) Uani 1 1 d . . .
H98A H 0.7212 0.7591 0.9130 0.020 Uiso 1 1 calc R . .
Co3 Co 0.76189(5) 0.44409(3) 0.07028(3) 0.01373(15) Uani 1 1 d D . .
Co4 Co 1.01895(5) 0.63484(3) 0.40039(3) 0.01072(14) Uani 1 1 d . . .
Co5 Co 0.27321(5) 0.89893(4) 0.60515(4) 0.01510(15) Uani 1 1 d . . .
Co6 Co 0.76331(5) 1.27563(4) 0.78218(3) 0.01236(15) Uani 1 1 d . . .
O1S O 0.7646(3) 0.35753(18) -0.01721(19) 0.0218(9) Uani 1 1 d D . .
H1' H 0.740(4) 0.357(3) -0.0670(10) 0.033 Uiso 1 1 d D . .
H1" H 0.766(4) 0.3102(14) -0.019(3) 0.033 Uiso 1 1 d D . .
O2S O 0.8828(3) 0.51983(18) 0.06277(19) 0.0172(8) Uani 1 1 d D . .
H2' H 0.876(4) 0.509(3) 0.0141(13) 0.026 Uiso 1 1 d D . .
H2" H 0.903(4) 0.558(3) 0.086(2) 0.026 Uiso 1 1 d D . .
O3S O 0.6565(3) 0.3567(2) 0.0809(2) 0.0289(10) Uani 1 1 d D . .
H3' H 0.633(4) 0.354(4) 0.116(2) 0.043 Uiso 1 1 d D . .
H3" H 0.609(4) 0.329(3) 0.037(2) 0.043 Uiso 1 1 d D . .
O4S O 0.9797(2) 0.58214(18) 0.27846(17) 0.0135(7) Uani 1 1 d D . .
H4' H 0.978(3) 0.613(2) 0.247(2) 0.020 Uiso 1 1 d D . .
H4" H 0.928(2) 0.5423(18) 0.251(2) 0.020 Uiso 1 1 d D . .
O5S O 1.0035(2) 0.74815(19) 0.38218(18) 0.0143(7) Uani 1 1 d D . .
H5' H 1.001(3) 0.771(3) 0.344(2) 0.022 Uiso 1 1 d D . .
H5" H 0.9463(15) 0.738(3) 0.379(3) 0.022 Uiso 1 1 d D . .
O6S O 1.0386(3) 0.52526(19) 0.42399(19) 0.0173(8) Uani 1 1 d D . .
H6' H 1.060(3) 0.506(3) 0.392(2) 0.026 Uiso 1 1 d D . .
H6" H 0.9830(18) 0.491(2) 0.410(3) 0.026 Uiso 1 1 d D . .
O7S O 1.0650(3) 0.68533(19) 0.52498(19) 0.0185(8) Uani 1 1 d D . .
H7' H 1.033(3) 0.709(3) 0.542(3) 0.028 Uiso 1 1 d D . .
H7" H 1.1220(14) 0.718(2) 0.544(3) 0.028 Uiso 1 1 d D . .
O8S O 0.2947(3) 1.01563(19) 0.65599(19) 0.0197(8) Uani 1 1 d D . .
H8' H 0.269(3) 1.020(3) 0.689(2) 0.030 Uiso 1 1 d D . .
H8" H 0.343(3) 1.0585(19) 0.673(3) 0.030 Uiso 1 1 d D . .
O9S O 0.3441(3) 0.94498(19) 0.53148(19) 0.0192(8) Uani 1 1 d D . .
H9' H 0.327(3) 0.9027(19) 0.494(2) 0.029 Uiso 1 1 d D . .
H9" H 0.4056(8) 0.962(3) 0.552(3) 0.029 Uiso 1 1 d D . .
O10S O 0.6397(3) 1.2099(2) 0.67581(19) 0.0200(8) Uani 1 1 d D . .
H10' H 0.647(4) 1.202(3) 0.6319(17) 0.030 Uiso 1 1 d D . .
H10" H 0.599(3) 1.234(3) 0.667(3) 0.030 Uiso 1 1 d D . .
O11S O 0.8235(2) 1.19958(19) 0.73220(18) 0.0151(7) Uani 1 1 d D . .
H11' H 0.8805(13) 1.204(3) 0.738(2) 0.023 Uiso 1 1 d D . .
H11" H 0.792(3) 1.194(3) 0.6819(10) 0.023 Uiso 1 1 d D . .
O12S O 0.8958(3) 1.3407(2) 0.8842(2) 0.0218(8) Uani 1 1 d D . .
H12' H 0.944(2) 1.337(3) 0.876(3) 0.033 Uiso 1 1 d D . .
H12" H 0.900(4) 1.325(3) 0.9265(19) 0.033 Uiso 1 1 d D . .
O13S O 0.8144(3) 1.36208(19) 0.72612(18) 0.0169(8) Uani 1 1 d D . .
H13' H 0.829(3) 1.352(3) 0.687(2) 0.025 Uiso 1 1 d D . .
H13" H 0.850(3) 1.4096(13) 0.752(2) 0.025 Uiso 1 1 d D . .
O14S O 0.6747(2) 0.4817(2) -0.02166(18) 0.0192(8) Uani 1 1 d D . .
H14' H 0.631(2) 0.447(2) -0.0641(19) 0.029 Uiso 1 1 d D . .
H14" H 0.645(3) 0.510(3) -0.007(3) 0.029 Uiso 1 1 d D . .
O15S O 0.8601(3) 0.4150(2) 0.1677(2) 0.0274(9) Uani 1 1 d D . .
H15' H 0.906(3) 0.404(3) 0.161(4) 0.041 Uiso 1 1 d D . .
H15" H 0.839(4) 0.378(2) 0.187(3) 0.041 Uiso 1 1 d D . .
O16S O 0.7653(3) 0.53370(18) 0.15641(19) 0.0201(8) Uani 1 1 d D . .
H16' H 0.741(4) 0.529(3) 0.190(2) 0.030 Uiso 1 1 d D . .
H16" H 0.786(4) 0.5840(8) 0.164(3) 0.030 Uiso 1 1 d D . .
O17S O 0.2096(3) 0.8557(2) 0.67941(19) 0.0203(8) Uani 1 1 d D . .
H17' H 0.232(3) 0.888(3) 0.7268(15) 0.030 Uiso 1 1 d D . .
H17" H 0.1490(10) 0.838(3) 0.667(3) 0.030 Uiso 1 1 d D . .
O18S O 0.4093(3) 0.9002(2) 0.6872(2) 0.0256(9) Uani 1 1 d D . .
H18' H 0.431(4) 0.918(3) 0.7388(9) 0.038 Uiso 1 1 d D . .
H18" H 0.458(3) 0.926(3) 0.680(3) 0.038 Uiso 1 1 d D . .
O19S O 0.1359(3) 0.8919(2) 0.5169(2) 0.0284(9) Uani 1 1 d D . .
H19' H 0.105(3) 0.924(3) 0.522(3) 0.043 Uiso 1 1 d D . .
H19" H 0.093(3) 0.853(2) 0.477(2) 0.043 Uiso 1 1 d D . .
O20S O 0.6672(3) 0.1570(2) 0.0826(2) 0.0204(8) Uani 1 1 d D . .
H20' H 0.6069(12) 0.150(3) 0.068(3) 0.031 Uiso 1 1 d D . .
H20" H 0.676(3) 0.124(2) 0.111(3) 0.031 Uiso 1 1 d D . .
O21S O 0.8194(3) 0.5071(2) 0.8971(2) 0.0307(10) Uani 1 1 d D . .
H21' H 0.790(4) 0.514(3) 0.927(3) 0.046 Uiso 1 1 d D . .
H21" H 0.784(3) 0.4605(17) 0.866(3) 0.046 Uiso 1 1 d D . .
O22S O 0.5314(3) 0.25451(19) 0.9299(2) 0.0170(8) Uani 1 1 d D . .
H22' H 0.536(4) 0.2092(15) 0.915(3) 0.026 Uiso 1 1 d D . .
H22" H 0.543(4) 0.280(2) 0.900(3) 0.033(18) Uiso 1 1 d D . .
O23S O 0.5735(3) 0.5763(2) 0.0099(2) 0.0301(10) Uani 1 1 d D . .
H23' H 0.597(4) 0.597(3) 0.0608(10) 0.045 Uiso 1 1 d D . .
H23" H 0.527(3) 0.535(2) 0.004(3) 0.045 Uiso 1 1 d D . .
O24S O 0.2036(3) 0.7144(2) 0.7845(2) 0.0355(11) Uani 1 1 d D . .
H24' H 0.151(2) 0.719(3) 0.755(3) 0.053 Uiso 1 1 d D . .
H24" H 0.239(3) 0.7616(14) 0.813(3) 0.053 Uiso 1 1 d D . .
O25S O 0.2866(3) 0.6962(2) 0.6783(2) 0.0334(10) Uani 1 1 d D . .
H25' H 0.320(4) 0.739(2) 0.673(3) 0.050 Uiso 1 1 d D . .
H25" H 0.273(4) 0.713(3) 0.717(3) 0.050 Uiso 1 1 d D . .
O26S O 0.8587(3) 0.4463(2) 0.4165(2) 0.0250(9) Uani 1 1 d D . .
H26' H 0.834(3) 0.481(2) 0.400(3) 0.037 Uiso 1 1 d D . .
H26" H 0.816(3) 0.4020(14) 0.387(3) 0.037 Uiso 1 1 d D . .
O27S O 1.4778(3) 0.9663(2) 0.84928(19) 0.0231(8) Uani 1 1 d D . .
H27' H 1.518(3) 1.0138(15) 0.871(3) 0.035 Uiso 1 1 d D . .
H27" H 1.443(3) 0.963(3) 0.876(3) 0.035 Uiso 1 1 d D . .
O28S O 0.4804(3) 0.1069(2) 0.7160(2) 0.0314(10) Uani 1 1 d D . .
H28' H 0.521(3) 0.089(4) 0.706(3) 0.047 Uiso 1 1 d D . .
H28" H 0.503(4) 0.119(4) 0.7676(7) 0.047 Uiso 1 1 d D . .
O29S O 0.9011(3) 0.5471(3) 0.6851(3) 0.0452(12) Uani 1 1 d D . .
H29' H 0.951(3) 0.589(3) 0.703(4) 0.068 Uiso 1 1 d D . .
H29" H 0.915(5) 0.523(3) 0.722(3) 0.068 Uiso 1 1 d D . .
O30S O 0.9583(3) 0.5220(3) 0.8432(3) 0.0413(11) Uani 1 1 d D . .
H30' H 0.920(3) 0.513(4) 0.867(3) 0.062 Uiso 1 1 d D . .
H30" H 1.008(3) 0.514(4) 0.877(3) 0.062 Uiso 1 1 d D . .
O31S O 0.3101(3) 0.0328(2) 0.4131(2) 0.0338(10) Uani 1 1 d D . .
H31' H 0.328(4) 0.013(3) 0.453(2) 0.051 Uiso 1 1 d D . .
H31" H 0.2493(11) 0.007(3) 0.389(3) 0.051 Uiso 1 1 d D . .
O32S O 0.5390(3) 0.9925(3) 0.6305(2) 0.0392(11) Uani 1 1 d D . .
H32' H 0.553(4) 1.0414(13) 0.654(4) 0.059 Uiso 1 1 d D . .
H32" H 0.591(3) 0.992(3) 0.625(4) 0.059 Uiso 1 1 d D . .
O33S O 0.8884(3) 0.0331(2) 0.6856(2) 0.0380(11) Uani 1 1 d D . .
H33' H 0.907(5) 0.0834(8) 0.692(4) 0.057 Uiso 1 1 d D . .
H33" H 0.904(5) 0.016(3) 0.648(3) 0.057 Uiso 1 1 d D . .
O34S O 0.3880(3) 0.6175(2) 0.7793(2) 0.0359(11) Uani 1 1 d D . .
H34' H 0.401(5) 0.624(3) 0.738(2) 0.054 Uiso 1 1 d D . .
H34" H 0.354(5) 0.5673(9) 0.762(3) 0.054 Uiso 1 1 d D . .
O35S O 0.4745(3) 0.1450(2) 0.0482(2) 0.0307(10) Uani 1 1 d D . .
H35' H 0.425(3) 0.117(3) 0.0042(18) 0.046 Uiso 1 1 d D . .
H35" H 0.474(4) 0.114(3) 0.080(2) 0.046 Uiso 1 1 d D . .
O36S O 0.0179(3) 0.9680(3) 0.6458(3) 0.0497(14) Uani 1 1 d D . .
H36' H 0.0756(19) 0.990(4) 0.683(3) 0.075 Uiso 1 1 d D . .
H36" H 0.027(4) 0.943(4) 0.608(3) 0.075 Uiso 1 1 d D . .
O37S O 0.9463(7) 1.3002(6) 1.0358(5) 0.030(3) Uani 0.415(10) 1 d PD . .
H37' H 0.975(10) 1.350(2) 1.044(7) 0.045 Uiso 0.415(10) 1 d PD . .
H37" H 0.936(10) 1.304(7) 1.080(5) 0.045 Uiso 0.415(10) 1 d PD . .
O38S O 0.5561(3) 0.6945(3) 0.9169(3) 0.0429(12) Uani 1 1 d D . .
H38' H 0.4978(17) 0.666(3) 0.885(4) 0.064 Uiso 1 1 d D . .
H38" H 0.552(4) 0.7406(17) 0.931(4) 0.064 Uiso 1 1 d D . .
O39S O 0.8778(4) 0.8197(3) 0.4757(2) 0.0496(13) Uani 1 1 d D . .
H39' H 0.827(3) 0.830(4) 0.474(4) 0.074 Uiso 1 1 d D . .
H39" H 0.852(4) 0.777(3) 0.436(3) 0.074 Uiso 1 1 d D . .
O40S O 1.0014(4) 0.8004(3) 0.6136(3) 0.0664(17) Uani 1 1 d D . .
H40' H 1.019(6) 0.8499(16) 0.636(4) 0.100 Uiso 1 1 d D . .
H40" H 0.955(4) 0.794(4) 0.568(3) 0.100 Uiso 1 1 d D . .
O41S O 0.2593(4) 0.1096(3) 0.5440(3) 0.0549(14) Uani 1 1 d D . .
H41' H 0.275(6) 0.092(4) 0.506(3) 0.082 Uiso 1 1 d D . .
H41" H 0.283(6) 0.165(2) 0.550(4) 0.082 Uiso 1 1 d D . .
O42S O -0.0070(6) 0.6956(5) 0.7121(5) 0.030(3) Uani 0.536(13) 1 d PD A 1
H42' H 0.009(7) 0.727(7) 0.685(7) 0.044 Uiso 0.536(13) 1 d PD A 1
H42" H 0.046(4) 0.688(6) 0.739(6) 0.044 Uiso 0.536(13) 1 d PD A 1
O42A O 0.0355(6) 0.6900(5) 0.6701(5) 0.024(3) Uani 0.464(13) 1 d PD A 2
H42A H -0.004(7) 0.661(7) 0.685(9) 0.036 Uiso 0.464(13) 1 d PD A 2
H42B H 0.010(8) 0.725(5) 0.655(8) 0.036 Uiso 0.464(13) 1 d PD A 2
O43S O 0.0031(8) 0.9663(5) 0.4899(5) 0.037(3) Uani 0.453(10) 1 d PD . .
H43' H -0.050(4) 0.981(5) 0.487(18) 0.056 Uiso 0.453(10) 1 d PD . .
H43" H 0.053(5) 1.016(4) 0.517(16) 0.056 Uiso 0.453(10) 1 d PD . .

loop_
_atom_site_aniso_label
_atom_site_aniso_U_11
_atom_site_aniso_U_22
_atom_site_aniso_U_33
_atom_site_aniso_U_23
_atom_site_aniso_U_13
_atom_site_aniso_U_12
Co1 0.0102(3) 0.0095(3) 0.0076(3) 0.0027(2) 0.0031(2) 0.0030(2)
C100 0.017(3) 0.017(2) 0.008(2) 0.0011(17) 0.0022(19) 0.007(2)
O100 0.017(2) 0.032(2) 0.0198(17) 0.0029(14) 0.0057(15) 0.0097(17)
C101 0.015(3) 0.014(2) 0.011(2) 0.0001(17) 0.0019(19) 0.004(2)
O101 0.028(2) 0.0242(18) 0.0210(18) 0.0098(14) 0.0131(17) 0.0045(16)
C102 0.012(2) 0.014(2) 0.010(2) 0.0003(17) 0.0004(18) 0.002(2)
O102 0.023(2) 0.0199(18) 0.0223(18) 0.0080(14) -0.0005(16) 0.0099(16)
P1 0.0095(6) 0.0103(5) 0.0070(5) 0.0033(4) 0.0029(4) 0.0029(5)
P2 0.0108(6) 0.0098(5) 0.0080(5) 0.0036(4) 0.0038(4) 0.0042(5)
P3 0.0109(6) 0.0113(5) 0.0082(5) 0.0035(4) 0.0042(5) 0.0036(5)
O1 0.0161(18) 0.0130(15) 0.0101(14) 0.0050(11) 0.0060(13) 0.0050(13)
O2 0.0131(18) 0.0137(15) 0.0146(15) 0.0067(12) 0.0074(13) 0.0061(13)
O3 0.0098(17) 0.0127(15) 0.0105(14) 0.0063(11) 0.0029(12) 0.0053(13)
P4 0.0106(6) 0.0094(5) 0.0129(5) 0.0050(4) 0.0056(5) 0.0039(5)
O4 0.0132(18) 0.0110(15) 0.0159(15) 0.0021(12) 0.0054(13) 0.0025(13)
O5 0.0145(18) 0.0115(15) 0.0156(15) 0.0055(12) 0.0073(13) 0.0044(13)
O6 0.0126(17) 0.0140(15) 0.0133(15) 0.0082(12) 0.0074(13) 0.0071(13)
P5 0.0107(6) 0.0141(6) 0.0101(5) 0.0030(4) 0.0035(5) 0.0064(5)
O7 0.0149(18) 0.0168(16) 0.0122(15) 0.0075(12) 0.0058(13) 0.0090(14)
O8 0.0093(17) 0.0209(17) 0.0127(15) 0.0022(12) 0.0035(13) 0.0042(14)
O9 0.0147(18) 0.0167(16) 0.0126(15) 0.0019(12) 0.0073(13) 0.0055(14)
P6 0.0124(6) 0.0123(5) 0.0141(5) 0.0047(4) 0.0048(5) 0.0022(5)
O10 0.021(2) 0.0186(16) 0.0172(16) 0.0107(13) 0.0109(14) 0.0096(15)
O11 0.0162(19) 0.0169(16) 0.0214(17) 0.0073(13) 0.0068(15) 0.0050(15)
O12 0.0173(19) 0.0158(16) 0.0178(16) 0.0001(13) 0.0048(14) 0.0008(14)
C1 0.009(2) 0.010(2) 0.0065(19) 0.0051(15) 0.0014(17) -0.0021(17)
C2 0.015(3) 0.011(2) 0.022(2) 0.0048(17) 0.008(2) 0.0047(19)
C3 0.014(3) 0.011(2) 0.023(2) 0.0036(18) 0.005(2) 0.0015(19)
C4 0.010(2) 0.018(2) 0.009(2) 0.0067(17) 0.0036(18) 0.0030(19)
C5 0.014(3) 0.013(2) 0.024(2) 0.0051(18) 0.010(2) 0.005(2)
C6 0.021(3) 0.008(2) 0.016(2) 0.0025(16) 0.007(2) 0.0026(19)
C7 0.012(2) 0.013(2) 0.0053(18) 0.0025(15) 0.0031(17) 0.0061(18)
C8 0.014(2) 0.010(2) 0.010(2) 0.0055(15) 0.0054(18) 0.0067(18)
C9 0.015(3) 0.013(2) 0.014(2) 0.0019(17) 0.0068(19) 0.0012(19)
C10 0.013(2) 0.016(2) 0.0078(19) 0.0013(16) 0.0033(18) 0.0080(19)
C11 0.015(3) 0.013(2) 0.014(2) 0.0055(17) 0.0030(19) 0.0033(19)
C12 0.011(2) 0.012(2) 0.018(2) 0.0050(17) 0.0061(19) 0.0025(19)
C13 0.011(2) 0.011(2) 0.011(2) 0.0018(16) 0.0028(18) 0.0024(18)
C14 0.014(3) 0.016(2) 0.009(2) 0.0059(16) 0.0008(18) 0.005(2)
C15 0.013(3) 0.020(2) 0.012(2) 0.0063(17) 0.0038(19) 0.008(2)
C16 0.011(2) 0.010(2) 0.011(2) 0.0027(16) 0.0046(18) 0.0000(18)
C17 0.013(3) 0.021(2) 0.008(2) 0.0045(17) 0.0034(18) 0.005(2)
C18 0.008(2) 0.018(2) 0.011(2) 0.0036(17) 0.0018(18) 0.0046(19)
C19 0.008(2) 0.011(2) 0.0083(19) 0.0046(15) -0.0030(17) 0.0019(18)
C20 0.012(2) 0.013(2) 0.009(2) 0.0028(16) 0.0066(18) 0.0032(18)
C21 0.017(3) 0.010(2) 0.015(2) 0.0022(16) 0.0044(19) 0.0066(19)
C22 0.011(2) 0.011(2) 0.010(2) 0.0031(16) 0.0022(18) 0.0020(18)
C23 0.013(2) 0.016(2) 0.016(2) 0.0039(17) 0.0115(19) 0.0041(19)
C24 0.017(3) 0.014(2) 0.015(2) 0.0055(17) 0.0078(19) 0.0084(19)
C25 0.009(2) 0.010(2) 0.013(2) 0.0021(16) 0.0020(18) 0.0001(18)
C26 0.026(3) 0.017(2) 0.009(2) 0.0065(17) 0.008(2) 0.010(2)
C27 0.032(3) 0.021(2) 0.013(2) 0.0072(18) 0.011(2) 0.014(2)
C28 0.009(2) 0.012(2) 0.013(2) 0.0032(16) 0.0020(18) 0.0041(18)
C29 0.017(3) 0.015(2) 0.017(2) 0.0101(17) 0.009(2) 0.007(2)
C30 0.018(3) 0.018(2) 0.015(2) 0.0072(17) 0.011(2) 0.009(2)
C31 0.017(3) 0.0056(19) 0.0078(19) -0.0014(15) 0.0050(18) 0.0049(18)
P7 0.0195(7) 0.0116(5) 0.0122(5) 0.0039(4) 0.0065(5) 0.0075(5)
O13 0.022(2) 0.0191(17) 0.0259(18) 0.0084(14) 0.0117(16) 0.0079(15)
O14 0.024(2) 0.0187(17) 0.0177(16) 0.0010(13) 0.0058(15) 0.0075(15)
O15 0.039(2) 0.0192(17) 0.0277(18) 0.0164(14) 0.0235(17) 0.0165(17)
Co2 0.0100(3) 0.0103(3) 0.0099(3) 0.0036(2) 0.0035(2) 0.0035(2)
P8 0.0110(6) 0.0113(5) 0.0078(5) 0.0043(4) 0.0033(4) 0.0044(5)
O50 0.0158(18) 0.0134(15) 0.0108(14) 0.0061(11) 0.0061(13) 0.0077(13)
O51 0.0117(17) 0.0138(15) 0.0064(13) 0.0034(11) 0.0019(12) 0.0017(13)
O36 0.0105(18) 0.0154(16) 0.0143(16) 0.0043(12) 0.0047(14) 0.0035(14)
O37 0.0143(18) 0.0096(14) 0.0098(14) 0.0037(11) 0.0039(13) 0.0049(13)
O38 0.0158(19) 0.0120(16) 0.0182(16) 0.0048(12) 0.0068(14) 0.0073(14)
O39 0.0123(19) 0.0212(17) 0.0237(17) 0.0021(13) 0.0120(15) 0.0069(15)
O40 0.0123(18) 0.0129(16) 0.0203(16) 0.0086(13) 0.0046(14) 0.0045(14)
C94 0.015(3) 0.009(2) 0.0088(19) 0.0029(15) 0.0033(18) 0.0053(18)
C99 0.013(2) 0.014(2) 0.013(2) 0.0064(16) 0.0067(19) 0.0043(19)
C95 0.009(2) 0.016(2) 0.011(2) 0.0051(16) 0.0022(18) 0.0019(19)
C96 0.012(2) 0.011(2) 0.016(2) 0.0039(16) 0.0072(19) 0.0010(19)
C98 0.017(3) 0.017(2) 0.010(2) 0.0063(17) 0.0006(19) 0.003(2)
Co3 0.0176(4) 0.0109(3) 0.0112(3) 0.0025(2) 0.0057(3) 0.0032(3)
Co4 0.0106(3) 0.0138(3) 0.0089(3) 0.0052(2) 0.0041(2) 0.0048(3)
Co5 0.0170(4) 0.0153(3) 0.0131(3) 0.0043(2) 0.0061(3) 0.0058(3)
Co6 0.0148(4) 0.0137(3) 0.0133(3) 0.0064(2) 0.0084(3) 0.0071(3)
O1S 0.039(2) 0.0117(16) 0.0128(15) 0.0037(12) 0.0086(16) 0.0085(16)
O2S 0.018(2) 0.0159(17) 0.0133(16) -0.0009(13) 0.0083(15) -0.0011(15)
O3S 0.031(2) 0.028(2) 0.0200(18) 0.0007(15) 0.0159(17) -0.0058(17)
O4S 0.0146(18) 0.0134(15) 0.0084(14) 0.0039(11) 0.0028(13) 0.0006(14)
O5S 0.0123(18) 0.0176(16) 0.0150(16) 0.0084(12) 0.0053(14) 0.0066(15)
O6S 0.0146(19) 0.0196(17) 0.0208(17) 0.0076(13) 0.0089(15) 0.0074(14)
O7S 0.0176(19) 0.0238(18) 0.0137(16) 0.0039(13) 0.0077(14) 0.0055(15)
O8S 0.023(2) 0.0177(17) 0.0207(17) 0.0020(13) 0.0139(15) 0.0041(15)
O9S 0.022(2) 0.0185(17) 0.0154(16) 0.0018(13) 0.0085(15) 0.0053(16)
O10S 0.022(2) 0.0244(19) 0.0203(17) 0.0059(14) 0.0132(16) 0.0127(16)
O11S 0.0154(19) 0.0224(17) 0.0137(15) 0.0066(13) 0.0092(14) 0.0107(16)
O12S 0.019(2) 0.0313(19) 0.0159(17) 0.0077(14) 0.0069(15) 0.0087(17)
O13S 0.025(2) 0.0166(16) 0.0150(16) 0.0074(12) 0.0142(15) 0.0051(15)
O14S 0.019(2) 0.0212(18) 0.0137(16) -0.0020(13) 0.0026(14) 0.0105(15)
O15S 0.031(2) 0.027(2) 0.0236(19) 0.0170(15) 0.0064(17) 0.0115(18)
O16S 0.031(2) 0.0105(15) 0.0218(17) 0.0031(13) 0.0180(16) 0.0026(15)
O17S 0.022(2) 0.0204(18) 0.0190(17) 0.0032(13) 0.0119(15) 0.0041(16)
O18S 0.021(2) 0.037(2) 0.0155(16) 0.0035(15) 0.0047(15) 0.0102(17)
O19S 0.028(2) 0.0230(19) 0.0245(19) 0.0009(15) 0.0007(16) 0.0106(17)
O20S 0.029(2) 0.0216(18) 0.0169(17) 0.0137(13) 0.0124(16) 0.0100(17)
O21S 0.036(3) 0.0237(19) 0.0249(19) 0.0014(15) 0.0157(18) -0.0029(18)
O22S 0.018(2) 0.0135(16) 0.0207(18) 0.0075(14) 0.0087(15) 0.0049(15)
O23S 0.034(3) 0.034(2) 0.0163(17) -0.0030(15) 0.0035(17) 0.0179(18)
O24S 0.045(3) 0.0220(19) 0.024(2) 0.0100(15) 0.0017(18) 0.0050(19)
O25S 0.047(3) 0.0228(19) 0.025(2) 0.0088(15) 0.0090(19) 0.0103(19)
O26S 0.024(2) 0.0192(18) 0.0268(19) 0.0151(14) 0.0039(16) 0.0056(16)
O27S 0.021(2) 0.0285(19) 0.0189(18) 0.0087(14) 0.0072(15) 0.0065(16)
O28S 0.024(2) 0.037(2) 0.0241(19) 0.0098(17) 0.0054(17) 0.0015(18)
O29S 0.053(3) 0.064(3) 0.042(3) 0.027(2) 0.026(2) 0.041(3)
O30S 0.040(3) 0.068(3) 0.043(3) 0.033(2) 0.029(2) 0.034(3)
O31S 0.032(3) 0.034(2) 0.034(2) 0.0176(17) 0.0120(19) 0.0072(19)
O32S 0.023(2) 0.059(3) 0.029(2) 0.0019(19) 0.0104(19) 0.008(2)
O33S 0.040(3) 0.023(2) 0.045(2) 0.0042(17) 0.017(2) 0.003(2)
O34S 0.040(3) 0.0240(19) 0.027(2) 0.0043(15) 0.0049(19) 0.0001(19)
O35S 0.027(2) 0.036(2) 0.0218(19) 0.0110(16) 0.0040(17) 0.0072(18)
O36S 0.037(3) 0.047(3) 0.035(2) 0.015(2) -0.003(2) -0.010(2)
O37S 0.032(6) 0.044(6) 0.026(5) 0.021(4) 0.013(4) 0.024(5)
O38S 0.034(3) 0.045(3) 0.042(2) 0.006(2) 0.015(2) 0.005(2)
O39S 0.081(4) 0.030(2) 0.029(2) -0.0033(17) 0.021(2) 0.015(2)
O40S 0.030(3) 0.111(4) 0.056(3) 0.052(3) 0.016(2) 0.008(3)
O41S 0.080(4) 0.041(3) 0.040(3) 0.007(2) 0.019(3) 0.026(3)
O42S 0.031(5) 0.027(4) 0.027(4) 0.008(3) 0.005(3) 0.016(4)
O42A 0.029(6) 0.021(5) 0.030(5) 0.015(3) 0.015(4) 0.013(4)
O43S 0.043(6) 0.026(5) 0.040(6) 0.006(4) 0.016(5) 0.009(4)

loop_
_atom_type_symbol
_atom_type_description
_atom_type_scat_dispersion_real
_atom_type_scat_dispersion_imag
_atom_type_scat_source
C C 0.0033 0.0016 'International Tables Vol C Tables 4.2.6.8 and 6.1.1.4'
H H 0.0000 0.0000 'International Tables Vol C Tables 4.2.6.8 and 6.1.1.4'
O O 0.0106 0.0060 'International Tables Vol C Tables 4.2.6.8 and 6.1.1.4'
P P 0.1023 0.0942 'International Tables Vol C Tables 4.2.6.8 and 6.1.1.4'
Co Co 0.3494 0.9721 'International Tables Vol C Tables 4.2.6.8 and 6.1.1.4'

loop_
_geom_angle_atom_site_label_1
_geom_angle_atom_site_label_2
_geom_angle_atom_site_label_3
_geom_angle
_geom_angle_site_symmetry_1
_geom_angle_site_symmetry_3
C101 Co1 C102 118.2(2) . .
C101 Co1 C100 120.0(2) . .
C102 Co1 C100 121.8(2) . .
C101 Co1 P2 91.35(14) . .
C102 Co1 P2 89.58(13) . .
C100 Co1 P2 88.48(14) . .
C101 Co1 P1 91.61(14) . .
C102 Co1 P1 89.84(13) . .
C100 Co1 P1 89.24(14) . .
P2 Co1 P1 176.90(6) . .
O100 C100 Co1 179.2(5) . .
O101 C101 Co1 178.9(4) . .
O102 C102 Co1 177.8(5) . .
C7 P1 C19 107.97(15) . .
C7 P1 C13 105.09(14) . .
C19 P1 C13 108.12(14) . .
C7 P1 Co1 111.50(10) . .
C19 P1 Co1 109.40(10) . .
C13 P1 Co1 114.48(11) . .
C31 P2 C1 105.94(19) . .
C31 P2 C25 106.41(17) . .
C1 P2 C25 106.22(15) . .
C31 P2 Co1 112.28(14) . .
C1 P2 Co1 113.44(11) . .
C25 P2 Co1 112.02(11) . .
O2 P3 O1 112.59(18) . .
O2 P3 O3 111.58(18) . .
O1 P3 O3 112.20(17) . .
O2 P3 C16 106.85(16) . .
O1 P3 C16 106.51(17) . .
O3 P3 C16 106.64(16) . .
P3 O2 Co4 137.0(2) . .
P3 O3 Co2 132.43(16) . .
O4 P4 O6 112.35(19) . .
O4 P4 O5 113.50(18) . .
O6 P4 O5 110.64(18) . .
O4 P4 C22 107.38(16) . .
O6 P4 C22 107.04(16) . .
O5 P4 C22 105.43(17) . .
P4 O5 Co6 130.64(17) . 1_545
O8 P5 O9 112.14(19) . .
O8 P5 O7 113.01(18) . .
O9 P5 O7 111.68(18) . .
O8 P5 C10 108.08(17) . .
O9 P5 C10 105.86(17) . .
O7 P5 C10 105.53(18) . .
P5 O8 Co4 132.4(2) . 1_455
P5 O9 Co5 131.9(2) . .
O12 P6 O11 115.6(2) . .
O12 P6 O10 112.38(19) . .
O11 P6 O10 109.70(19) . .
O12 P6 C4 107.43(18) . .
O11 P6 C4 106.47(18) . .
O10 P6 C4 104.44(18) . .
P6 O11 H11 125(4) . .
C2 C1 C6 120.0 . .
C2 C1 P2 120.90(16) . .
C6 C1 P2 119.07(16) . .
C3 C2 C1 120.0 . .
C3 C2 H2A 120.0 . .
C1 C2 H2A 120.0 . .
C2 C3 C4 120.0 . .
C2 C3 H3A 120.0 . .
C4 C3 H3A 120.0 . .
C3 C4 C5 120.0 . .
C3 C4 P6 118.62(17) . .
C5 C4 P6 121.13(16) . .
C6 C5 C4 120.0 . .
C6 C5 H5A 120.0 . .
C4 C5 H5A 120.0 . .
C5 C6 C1 120.0 . .
C5 C6 H6A 120.0 . .
C1 C6 H6A 120.0 . .
C8 C7 C12 120.0 . .
C8 C7 P1 123.66(16) . .
C12 C7 P1 116.34(16) . .
C7 C8 C9 120.0 . .
C7 C8 H8A 120.0 . .
C9 C8 H8A 120.0 . .
C10 C9 C8 120.0 . .
C10 C9 H9A 120.0 . .
C8 C9 H9A 120.0 . .
C11 C10 C9 120.0 . .
C11 C10 P5 117.14(17) . .
C9 C10 P5 122.55(17) . .
C10 C11 C12 120.0 . .
C10 C11 H11A 120.0 . .
C12 C11 H11A 120.0 . .
C11 C12 C7 120.0 . .
C11 C12 H12A 120.0 . .
C7 C12 H12A 120.0 . .
C14 C13 C18 120.0 . .
C14 C13 P1 119.52(16) . .
C18 C13 P1 120.41(16) . .
C13 C14 C15 120.0 . .
C13 C14 H14A 120.0 . .
C15 C14 H14A 120.0 . .
C16 C15 C14 120.0 . .
C16 C15 H15A 120.0 . .
C14 C15 H15A 120.0 . .
C17 C16 C15 120.0 . .
C17 C16 P3 118.39(16) . .
C15 C16 P3 121.54(17) . .
C16 C17 C18 120.0 . .
C16 C17 H17A 120.0 . .
C18 C17 H17A 120.0 . .
C17 C18 C13 120.0 . .
C17 C18 H18A 120.0 . .
C13 C18 H18A 120.0 . .
C20 C19 C24 120.0 . .
C20 C19 P1 120.78(17) . .
C24 C19 P1 118.34(16) . .
C21 C20 C19 120.0 . .
C21 C20 H20A 120.0 . .
C19 C20 H20A 120.0 . .
C22 C21 C20 120.0 . .
C22 C21 H21A 120.0 . .
C20 C21 H21A 120.0 . .
C21 C22 C23 120.0 . .
C21 C22 P4 118.71(16) . .
C23 C22 P4 121.28(16) . .
C24 C23 C22 120.0 . .
C24 C23 H23A 120.0 . .
C22 C23 H23A 120.0 . .
C23 C24 C19 120.0 . .
C23 C24 H24A 120.0 . .
C19 C24 H24A 120.0 . .
C26 C25 C30 120.0 . .
C26 C25 P2 122.73(16) . .
C30 C25 P2 117.15(17) . .
C25 C26 C27 120.0 . .
C25 C26 H26A 120.0 . .
C27 C26 H26A 120.0 . .
C28 C27 C26 120.0 . .
C28 C27 H27A 120.0 . .
C26 C27 H27A 120.0 . .
C29 C28 C27 120.0 . .
C29 C28 P7 119.23(17) . .
C27 C28 P7 120.74(17) . .
C28 C29 C30 120.0 . .
C28 C29 H29A 120.0 . .
C30 C29 H29A 120.0 . .
C29 C30 C25 120.0 . .
C29 C30 H30A 120.0 . .
C25 C30 H30A 120.0 . .
C96 C31 C98 119.5(4) . .
C96 C31 P2 122.1(4) . .
C98 C31 P2 118.5(3) . .
O15 P7 O13 116.9(2) . .
O15 P7 O14 109.0(2) . .
O13 P7 O14 107.2(2) . .
O15 P7 C28 107.90(19) . .
O13 P7 C28 108.71(17) . .
O14 P7 C28 106.63(17) . .
P7 O15 Co6 176.0(3) . .
O40 Co2 O38 93.61(13) . .
O40 Co2 O37 91.49(14) . 1_554
O38 Co2 O37 90.96(13) . 1_554
O40 Co2 O3 177.43(12) . .
O38 Co2 O3 88.87(12) . .
O37 Co2 O3 89.13(13) 1_554 .
O40 Co2 O36 85.42(13) . .
O38 Co2 O36 176.78(14) . .
O37 Co2 O36 92.14(13) 1_554 .
O3 Co2 O36 92.06(13) . .
O40 Co2 O39 91.03(15) . .
O38 Co2 O39 87.67(13) . .
O37 Co2 O39 177.20(12) 1_554 .
O3 Co2 O39 88.41(14) . .
O36 Co2 O39 89.28(13) . .
O37 P8 O51 113.49(17) . .
O37 P8 O50 111.34(18) . .
O51 P8 O50 110.69(18) . .
O37 P8 C94 108.2(2) . .
O51 P8 C94 107.14(19) . .
O50 P8 C94 105.5(2) . .
Co2 O36 H36A 118(3) . .
Co2 O36 H36B 113(3) . .
H36A O36 H36B 104(2) . .
P8 O37 Co2 135.95(17) . 1_556
Co2 O38 H38A 113(3) . .
Co2 O38 H38B 103(3) . .
H38A O38 H38B 104(2) . .
Co2 O39 H39A 143(4) . .
Co2 O40 H40 117(3) . .
Co2 O40 H40A 123(3) . .
H40 O40 H40A 104(2) . .
C99 C94 C95 119.9(4) . .
C99 C94 P8 120.0(4) . .
C95 C94 P8 120.0(3) . .
C94 C99 C98 119.7(5) . .
C94 C99 H99A 120.2 . .
C98 C99 H99A 120.2 . .
C96 C95 C94 120.3(4) . .
C96 C95 H95A 119.9 . .
C94 C95 H95A 119.9 . .
C31 C96 C95 120.4(4) . .
C31 C96 H96A 119.8 . .
C95 C96 H96A 119.8 . .
C99 C98 C31 120.2(4) . .
C99 C98 H98A 119.9 . .
C31 C98 H98A 119.9 . .
O3S Co3 O16S 94.35(15) . .
O3S Co3 O14S 99.28(16) . .
O16S Co3 O14S 90.39(14) . .
O3S Co3 O1S 88.60(15) . .
O16S Co3 O1S 177.03(15) . .
O14S Co3 O1S 89.47(14) . .
O3S Co3 O2S 170.28(17) . .
O16S Co3 O2S 91.57(14) . .
O14S Co3 O2S 88.36(15) . .
O1S Co3 O2S 85.46(14) . .
O3S Co3 O15S 85.01(17) . .
O16S Co3 O15S 87.28(15) . .
O14S Co3 O15S 175.27(14) . .
O1S Co3 O15S 92.65(15) . .
O2S Co3 O15S 87.59(16) . .
O2 Co4 O8 176.05(12) . 1_655
O2 Co4 O4S 91.12(13) . .
O8 Co4 O4S 87.26(13) 1_655 .
O2 Co4 O7S 91.09(13) . .
O8 Co4 O7S 90.39(13) 1_655 .
O4S Co4 O7S 176.76(15) . .
O2 Co4 O6S 89.22(13) . .
O8 Co4 O6S 87.10(14) 1_655 .
O4S Co4 O6S 86.77(13) . .
O7S Co4 O6S 90.89(13) . .
O2 Co4 O5S 91.75(13) . .
O8 Co4 O5S 91.99(13) 1_655 .
O4S Co4 O5S 95.58(13) . .
O7S Co4 O5S 86.72(13) . .
O6S Co4 O5S 177.44(12) . .
O8S Co5 O9 174.21(14) . .
O8S Co5 O17S 92.76(14) . .
O9 Co5 O17S 87.66(13) . .
O8S Co5 O18S 94.68(15) . .
O9 Co5 O18S 91.09(14) . .
O17S Co5 O18S 90.64(16) . .
O8S Co5 O19S 88.55(14) . .
O9 Co5 O19S 85.67(13) . .
O17S Co5 O19S 90.78(16) . .
O18S Co5 O19S 176.41(14) . .
O8S Co5 O9S 86.84(14) . .
O9 Co5 O9S 92.93(13) . .
O17S Co5 O9S 178.06(14) . .
O18S Co5 O9S 87.50(15) . .
O19S Co5 O9S 91.11(16) . .
O15 Co6 O10S 94.16(15) . .
O15 Co6 O12S 88.70(15) . .
O10S Co6 O12S 174.96(15) . .
O15 Co6 O5 89.77(14) . 1_565
O10S Co6 O5 93.06(14) . 1_565
O12S Co6 O5 91.09(14) . 1_565
O15 Co6 O13S 172.06(13) . .
O10S Co6 O13S 93.53(14) . .
O12S Co6 O13S 83.76(14) . .
O5 Co6 O13S 87.88(14) 1_565 .
O15 Co6 O11S 94.72(14) . .
O10S Co6 O11S 81.68(14) . .
O12S Co6 O11S 93.96(14) . .
O5 Co6 O11S 173.31(12) 1_565 .
O13S Co6 O11S 88.32(14) . .
Co3 O1S H1' 120(3) . .
Co3 O1S H1" 132(3) . .
H1' O1S H1" 104(2) . .
Co3 O2S H2' 109(3) . .
Co3 O2S H2" 118(5) . .
H2' O2S H2" 121(5) . .
Co3 O3S H3' 133(4) . .
Co3 O3S H3" 116(4) . .
H3' O3S H3" 103(4) . .
Co4 O4S H4' 117(3) . .
Co4 O4S H4" 121(3) . .
H4' O4S H4" 104(2) . .
Co4 O5S H5' 133(3) . .
Co4 O5S H5" 97(3) . .
H5' O5S H5" 102(2) . .
Co4 O6S H6' 110(4) . .
Co4 O6S H6" 108(4) . .
H6' O6S H6" 104(2) . .
Co4 O7S H7' 122(4) . .
Co4 O7S H7" 109(3) . .
H7' O7S H7" 107(2) . .
Co5 O8S H8' 113(3) . .
Co5 O8S H8" 133(3) . .
H8' O8S H8" 105(2) . .
Co5 O9S H9' 101(4) . .
Co5 O9S H9" 118(4) . .
H9' O9S H9" 105(2) . .
Co6 O10S H10' 117(4) . .
Co6 O10S H10" 110(4) . .
H10' O10S H10" 103(2) . .
Co6 O11S H11' 134(3) . .
Co6 O11S H11" 100(3) . .
H11' O11S H11" 105(2) . .
Co6 O12S H12' 112(4) . .
Co6 O12S H12" 113(4) . .
H12' O12S H12" 105(2) . .
Co6 O13S H13' 125(3) . .
Co6 O13S H13" 123(3) . .
H13' O13S H13" 105(2) . .
Co3 O14S H14' 118(3) . .
Co3 O14S H14" 114(4) . .
H14' O14S H14" 105(2) . .
Co3 O15S H15' 117(4) . .
Co3 O15S H15" 120(4) . .
H15' O15S H15" 103(2) . .
Co3 O16S H16' 128(3) . .
Co3 O16S H16" 129(3) . .
H16' O16S H16" 103(2) . .
Co5 O17S H17' 114(3) . .
Co5 O17S H17" 126(4) . .
H17' O17S H17" 103(2) . .
Co5 O18S H18' 122(4) . .
Co5 O18S H18" 115(4) . .
H18' O18S H18" 100(2) . .
Co5 O19S H19' 125(3) . .
Co5 O19S H19" 130(3) . .
H19' O19S H19" 103(2) . .
H20' O20S H20" 102(2) . .
H21' O21S H21" 102(2) . .
H22' O22S H22" 106(4) . .
H23' O23S H23" 101(2) . .
H24' O24S H24" 105(3) . .
H25' O25S H25" 103(2) . .
H26' O26S H26" 104(2) . .
H27' O27S H27" 103(2) . .
H28' O28S H28" 103(2) . .
H29' O29S H29" 103(2) . .
H30' O30S H30" 100(2) . .
H31' O31S H31" 102(2) . .
H32' O32S H32" 102(2) . .
H33' O33S H33" 103(2) . .
H34' O34S H34" 99(2) . .
H35' O35S H35" 103(2) . .
H36' O36S H36" 102(2) . .
H37' O37S H37" 98(3) . .
H38' O38S H38" 104(3) . .
H39' O39S H39" 100(2) . .
H40' O40S H40" 103(3) . .
H41' O41S H41" 100(3) . .
H42' O42S H42" 103(3) . .
H42' O42S H42A 90(10) . .
H42" O42S H42A 73(10) . .
H42' O42S H42B 16(10) . .
H42" O42S H42B 103(9) . .
H42A O42S H42B 75(6) . .
H42' O42A H42" 76(5) . .
H42' O42A H42A 80(9) . .
H42" O42A H42A 52(10) . .
H42' O42A H42B 36(10) . .
H42" O42A H42B 112(10) . .
H42A O42A H42B 103(3) . .
O43S O43S H43' 49(6) 2_576 .
O43S O43S H43" 51(6) 2_576 .
H43' O43S H43" 100(6) . .

loop_
_geom_bond_atom_site_label_1
_geom_bond_atom_site_label_2
_geom_bond_distance
_geom_bond_site_symmetry_2
Co1 C101 1.796(5) .
Co1 C102 1.798(5) .
Co1 C100 1.799(6) .
Co1 P2 2.2231(14) .
Co1 P1 2.2289(14) .
C100 O100 1.137(6) .
C101 O101 1.141(6) .
C102 O102 1.131(6) .
P1 C7 1.811(3) .
P1 C19 1.821(2) .
P1 C13 1.826(2) .
P2 C31 1.809(5) .
P2 C1 1.816(3) .
P2 C25 1.827(2) .
P3 O2 1.517(4) .
P3 O1 1.520(3) .
P3 O3 1.535(3) .
P3 C16 1.834(2) .
O2 Co4 2.070(4) .
O3 Co2 2.109(3) .
P4 O4 1.516(3) .
P4 O6 1.527(3) .
P4 O5 1.537(4) .
P4 C22 1.829(2) .
O5 Co6 2.118(3) 1_545
P5 O8 1.518(3) .
P5 O9 1.526(3) .
P5 O7 1.532(3) .
P5 C10 1.819(3) .
O8 Co4 2.075(4) 1_455
O9 Co5 2.050(3) .
P6 O12 1.505(3) .
P6 O11 1.520(4) .
P6 O10 1.538(3) .
P6 C4 1.829(3) .
O11 H11 0.852(11) .
C1 C2 1.3900 .
C1 C6 1.3900 .
C2 C3 1.3900 .
C2 H2A 0.9500 .
C3 C4 1.3900 .
C3 H3A 0.9500 .
C4 C5 1.3900 .
C5 C6 1.3900 .
C5 H5A 0.9500 .
C6 H6A 0.9500 .
C7 C8 1.3900 .
C7 C12 1.3900 .
C8 C9 1.3900 .
C8 H8A 0.9500 .
C9 C10 1.3900 .
C9 H9A 0.9500 .
C10 C11 1.3900 .
C11 C12 1.3900 .
C11 H11A 0.9500 .
C12 H12A 0.9500 .
C13 C14 1.3900 .
C13 C18 1.3900 .
C14 C15 1.3900 .
C14 H14A 0.9500 .
C15 C16 1.3900 .
C15 H15A 0.9500 .
C16 C17 1.3900 .
C17 C18 1.3900 .
C17 H17A 0.9500 .
C18 H18A 0.9500 .
C19 C20 1.3900 .
C19 C24 1.3900 .
C20 C21 1.3900 .
C20 H20A 0.9500 .
C21 C22 1.3900 .
C21 H21A 0.9500 .
C22 C23 1.3900 .
C23 C24 1.3900 .
C23 H23A 0.9500 .
C24 H24A 0.9500 .
C25 C26 1.3900 .
C25 C30 1.3900 .
C26 C27 1.3900 .
C26 H26A 0.9500 .
C27 C28 1.3900 .
C27 H27A 0.9500 .
C28 C29 1.3900 .
C28 P7 1.806(2) .
C29 C30 1.3900 .
C29 H29A 0.9500 .
C30 H30A 0.9500 .
C31 C96 1.380(6) .
C31 C98 1.408(7) .
P7 O15 1.479(4) .
P7 O13 1.514(4) .
P7 O14 1.585(3) .
O15 Co6 2.010(3) .
Co2 O40 2.075(3) .
Co2 O38 2.084(3) .
Co2 O37 2.102(3) 1_554
Co2 O36 2.117(3) .
Co2 O39 2.129(4) .
P8 O37 1.524(4) .
P8 O51 1.524(3) .
P8 O50 1.538(3) .
P8 C94 1.806(5) .
O36 H36A 0.853(10) .
O36 H36B 0.847(10) .
O37 Co2 2.102(3) 1_556
O38 H38A 0.849(10) .
O38 H38B 0.849(10) .
O39 H39A 0.842(11) .
O40 H40 0.847(10) .
O40 H40A 0.848(10) .
C94 C99 1.392(6) .
C94 C95 1.392(7) .
C99 C98 1.392(6) .
C99 H99A 0.9500 .
C95 C96 1.390(6) .
C95 H95A 0.9500 .
C96 H96A 0.9500 .
C98 H98A 0.9500 .
Co3 O3S 2.054(4) .
Co3 O16S 2.059(3) .
Co3 O14S 2.064(4) .
Co3 O1S 2.086(3) .
Co3 O2S 2.096(4) .
Co3 O15S 2.117(4) .
Co4 O8 2.075(4) 1_655
Co4 O4S 2.084(3) .
Co4 O7S 2.099(3) .
Co4 O6S 2.140(4) .
Co4 O5S 2.160(3) .
Co5 O8S 2.049(3) .
Co5 O17S 2.086(4) .
Co5 O18S 2.107(4) .
Co5 O19S 2.127(4) .
Co5 O9S 2.166(4) .
Co6 O10S 2.084(3) .
Co6 O12S 2.111(4) .
Co6 O5 2.118(3) 1_565
Co6 O13S 2.123(3) .
Co6 O11S 2.130(3) .
O1S H1' 0.848(10) .
O1S H1" 0.849(10) .
O2S H2' 0.845(10) .
O2S H2" 0.68(4) .
O3S H3' 0.850(8) .
O3S H3" 0.84(5) .
O4S H4' 0.848(10) .
O4S H4" 0.846(10) .
O5S H5' 0.850(10) .
O5S H5" 0.849(10) .
O6S H6' 0.851(10) .
O6S H6" 0.846(10) .
O7S H7' 0.839(10) .
O7S H7" 0.841(10) .
O8S H8' 0.848(10) .
O8S H8" 0.849(10) .
O9S H9' 0.850(10) .
O9S H9" 0.849(11) .
O10S H10' 0.847(10) .
O10S H10" 0.847(10) .
O11S H11' 0.848(11) .
O11S H11" 0.847(10) .
O12S H12' 0.847(11) .
O12S H12" 0.845(10) .
O13S H13' 0.841(10) .
O13S H13" 0.841(11) .
O14S H14' 0.846(10) .
O14S H14" 0.845(10) .
O15S H15' 0.849(10) .
O15S H15" 0.848(10) .
O16S H16' 0.846(10) .
O16S H16" 0.846(10) .
O17S H17' 0.855(10) .
O17S H17" 0.851(10) .
O18S H18' 0.855(10) .
O18S H18" 0.854(11) .
O19S H19' 0.848(10) .
O19S H19" 0.850(10) .
O20S H20' 0.854(10) .
O20S H20" 0.848(10) .
O21S H21' 0.855(12) .
O21S H21" 0.851(11) .
O22S H22' 0.849(8) .
O22S H22" 0.81(4) .
O23S H23' 0.849(10) .
O23S H23" 0.852(10) .
O24S H24' 0.842(11) .
O24S H24" 0.847(11) .
O25S H25' 0.846(11) .
O25S H25" 0.849(10) .
O26S H26' 0.845(10) .
O26S H26" 0.844(10) .
O27S H27' 0.852(11) .
O27S H27" 0.855(10) .
O28S H28' 0.849(10) .
O28S H28" 0.848(10) .
O29S H29' 0.848(11) .
O29S H29" 0.850(11) .
O30S H30' 0.859(11) .
O30S H30" 0.858(11) .
O31S H31' 0.852(11) .
O31S H31" 0.855(10) .
O32S H32' 0.850(10) .
O32S H32" 0.851(11) .
O33S H33' 0.849(11) .
O33S H33" 0.851(11) .
O34S H34' 0.863(13) .
O34S H34" 0.859(12) .
O35S H35' 0.849(10) .
O35S H35" 0.850(10) .
O36S H36' 0.854(11) .
O36S H36" 0.850(11) .
O37S H37' 0.861(12) .
O37S H37" 0.876(16) .
O38S H38' 0.848(11) .
O38S H38" 0.854(11) .
O39S H39' 0.855(11) .
O39S H39" 0.855(10) .
O40S H40' 0.849(11) .
O40S H40" 0.848(11) .
O41S H41' 0.859(12) .
O41S H41" 0.94(3) .
O42S H42' 0.850(11) .
O42S H42" 0.850(11) .
O42S H42A 0.76(14) .
O42S H42B 1.32(10) .
O42A H42' 0.93(13) .
O42A H42" 1.21(10) .
O42A H42A 0.852(11) .
O42A H42B 0.850(11) .
O43S O43S 1.252(16) 2_576
O43S H43' 0.93(5) .
O43S H43" 0.95(4) .

loop_
_geom_hbond_atom_site_label_D
_geom_hbond_atom_site_label_H
_geom_hbond_atom_site_label_A
_geom_hbond_distance_DH
_geom_hbond_distance_HA
_geom_hbond_distance_DA
_geom_hbond_angle_DHA
_geom_hbond_site_symmetry_A
O11 H11 O27S 0.852(11) 2.07(4) 2.733(6) 134(5) .
O36 H36B O1 0.847(10) 1.86(2) 2.649(5) 154(4) .
O36 H36A O6 0.853(10) 1.802(12) 2.652(5) 174(5) 2_666
O38 H38B O51 0.849(10) 2.017(16) 2.839(5) 163(4) 1_554
O38 H38A O10 0.849(10) 1.821(13) 2.657(5) 168(4) 2_776
O39 H39A O4 0.842(11) 1.940(15) 2.771(5) 169(5) 2_666
O40 H40 O22S 0.847(10) 1.927(15) 2.765(5) 170(4) 2_666
O40 H40A O12 0.848(10) 1.863(17) 2.692(5) 165(4) 2_776
O1S H1' O5 0.848(10) 1.938(13) 2.783(5) 174(5) 1_554
O1S H1" O14 0.849(10) 2.008(16) 2.844(5) 168(5) 1_544
O2S H2' O21S 0.845(10) 1.98(3) 2.775(5) 155(5) 1_554
O2S H2" O50 0.68(4) 1.93(4) 2.609(4) 174(6) 1_554
O3S H3" O22S 0.84(5) 1.94(4) 2.751(5) 162(6) 1_554
O3S H3' O34S 0.850(8) 2.081(19) 2.901(6) 162(5) 2_666
O4S H4" O15S 0.846(10) 2.29(3) 3.030(5) 146(5) .
O4S H4" O16S 0.846(10) 2.46(4) 3.086(5) 131(4) .
O4S H4' O50 0.848(10) 1.862(15) 2.699(4) 169(4) 1_554
O5S H5" O3 0.849(10) 1.93(2) 2.745(5) 159(5) .
O5S H5' O51 0.850(10) 1.883(15) 2.721(5) 168(5) 1_554
O6S H6" O26S 0.846(10) 1.970(19) 2.763(6) 156(4) .
O6S H6' O29S 0.851(10) 1.955(13) 2.804(6) 175(4) 2_766
O7S H7' O40S 0.839(10) 2.23(2) 3.032(7) 160(4) .
O7S H7" O9 0.841(10) 1.89(2) 2.692(5) 159(5) 1_655
O8S H8' O10 0.848(10) 1.789(13) 2.636(5) 175(6) 1_455
O8S H8" O28S 0.849(10) 1.91(3) 2.663(5) 147(5) 1_565
O9S H9' O7 0.850(10) 1.755(14) 2.593(4) 168(5) .
O9S H9" O32S 0.849(11) 1.93(2) 2.747(6) 161(5) .
O10S H10" O4 0.847(10) 1.92(3) 2.652(5) 144(4) 1_565
O10S H10' O7 0.847(10) 1.91(2) 2.685(5) 151(4) 2_676
O11S H11" O7 0.847(10) 1.857(12) 2.702(4) 175(5) 2_676
O11S H11' O51 0.848(11) 2.005(13) 2.849(5) 173(5) 2_777
O12S H12" O37S 0.845(10) 2.02(2) 2.845(10) 166(5) .
O12S H12' O50 0.847(11) 1.876(15) 2.706(5) 166(5) 2_777
O13S H13" O30S 0.841(11) 2.219(16) 3.044(6) 167(5) 1_565
O13S H13' O8 0.841(10) 1.913(14) 2.745(5) 170(5) 2_676
O14S H14" O23S 0.845(10) 1.906(15) 2.744(5) 171(5) .
O14S H14' O6 0.846(10) 1.821(12) 2.661(4) 172(4) 1_554
O15S H15" O24S 0.848(10) 1.838(16) 2.676(6) 169(5) 2_666
O15S H15' O30S 0.849(10) 2.23(4) 2.881(7) 133(5) 2_766
O16S H16' O1 0.846(10) 1.893(17) 2.720(5) 165(4) .
O16S H16" O37 0.846(10) 1.846(13) 2.688(4) 174(6) 1_554
O17S H17' O11 0.855(10) 1.848(12) 2.699(4) 173(5) 1_455
O17S H17" O40S 0.851(10) 2.034(16) 2.872(7) 168(5) 1_455
O18S H18" O32S 0.854(11) 2.05(2) 2.878(6) 162(5) .
O18S H18' O27S 0.855(10) 1.860(13) 2.712(5) 174(6) 1_455
O19S H19' O43S 0.848(10) 1.89(2) 2.691(11) 157(5) .
O19S H19" O5S 0.850(10) 2.108(13) 2.950(4) 171(5) 1_455
O20S H20' O35S 0.854(10) 1.955(14) 2.803(6) 172(5) .
O20S H20" O11 0.848(10) 1.840(13) 2.682(5) 172(5) 2_766
O21S H21" O5 0.851(11) 1.932(18) 2.766(5) 166(5) .
O21S H21' O2S 0.855(12) 2.34(6) 2.775(5) 112(5) 1_556
O22S H22" O6 0.81(4) 1.99(4) 2.760(5) 160(5) .
O22S H22' O13 0.849(8) 2.05(2) 2.864(5) 160(5) 1_545
O23S H23' O36 0.849(10) 1.978(18) 2.807(5) 165(5) .
O23S H23" O23S 0.852(10) 2.121(17) 2.966(8) 171(7) 2_665
O24S H24' O42A 0.842(11) 1.79(2) 2.577(9) 156(5) .
O24S H24' O42S 0.842(11) 2.21(3) 2.987(9) 154(6) .
O24S H24" O20S 0.847(11) 1.99(3) 2.778(5) 154(6) 2_666
O25S H25" O24S 0.849(10) 1.93(2) 2.739(7) 159(5) .
O26S H26' O2 0.845(10) 1.99(4) 2.676(5) 138(5) .
O26S H26" O25S 0.844(10) 1.909(12) 2.751(5) 176(6) 2_666
O27S H27" O11 0.855(10) 2.12(5) 2.733(6) 128(5) .
O27S H27' O13 0.852(11) 1.98(2) 2.785(5) 158(5) 1_655
O28S H28' O32S 0.849(10) 2.21(3) 2.937(6) 144(5) 1_545
O28S H28" O13 0.848(10) 1.93(2) 2.725(5) 157(5) 1_545
O29S H29" O30S 0.850(11) 2.07(4) 2.835(6) 150(6) .
O29S H29' O42S 0.848(11) 1.81(4) 2.553(9) 145(7) 1_655
O29S H29' O42A 0.848(11) 2.25(3) 2.988(10) 146(5) 1_655
O30S H30' O21S 0.859(11) 1.847(19) 2.682(6) 164(6) .
O30S H30" O2S 0.858(11) 1.970(17) 2.816(6) 169(6) 2_766
O31S H31' O9S 0.852(11) 1.988(17) 2.826(5) 167(5) 1_545
O31S H31" O33S 0.855(10) 1.954(17) 2.785(6) 164(5) 2_656
O32S H32' O28S 0.850(10) 2.29(4) 2.937(6) 133(5) 1_565
O32S H32" O31S 0.851(11) 2.057(18) 2.887(7) 165(6) 2_666
O33S H33' O51 0.849(11) 2.16(3) 2.931(5) 151(6) 2_767
O33S H33" O36S 0.851(11) 2.19(5) 2.849(7) 134(6) 1_645
O34S H34" O1 0.859(12) 1.908(12) 2.761(5) 172(7) 2_666
O34S H34' O25S 0.863(13) 2.51(7) 2.768(6) 98(5) .
O35S H35" O27S 0.850(10) 2.17(3) 2.973(6) 157(6) 2_766
O35S H35' O12 0.849(10) 1.92(2) 2.737(5) 161(6) 1_444
O36S H36' O10 0.854(11) 1.919(16) 2.767(5) 172(6) 1_455
O36S H36" O40S 0.850(11) 2.49(8) 2.899(8) 110(7) 1_455
O37S H37' O30S 0.861(12) 2.54(8) 3.222(10) 137(9) 2_777
O38S H38' O34S 0.848(11) 1.95(3) 2.734(6) 154(7) .
O38S H38" O35S 0.854(11) 2.203(15) 3.051(6) 172(6) 2_666
O39S H39" O3 0.855(10) 1.991(19) 2.832(5) 167(7) .
O39S H39' O41S 0.855(11) 1.91(4) 2.711(8) 155(8) 2_666
O40S H40" O39S 0.848(11) 1.88(3) 2.693(7) 160(7) .
O40S H40' O36S 0.849(11) 2.10(3) 2.899(8) 157(7) 1_655
O41S H41' O31S 0.859(12) 2.200(17) 3.053(7) 172(6) .
O41S H41" O39S 0.94(3) 2.49(7) 2.711(8) 93(5) 2_666
O42S H42" O24S 0.850(11) 2.21(5) 2.987(9) 153(9) .
O42S H42' O40S 0.850(11) 1.97(3) 2.790(10) 161(10) 1_455
O42A H42A O29S 0.852(11) 2.20(6) 2.988(10) 155(13) 1_455
O42A H42B O40S 0.850(11) 1.65(5) 2.443(10) 154(11) 1_455

loop_
_geom_torsion_atom_site_label_1
_geom_torsion_atom_site_label_2
_geom_torsion_atom_site_label_3
_geom_torsion_atom_site_label_4
_geom_torsion
_geom_torsion_site_symmetry_4
C101 Co1 C100 O100 -30(32) .
C102 Co1 C100 O100 149(32) .
P2 Co1 C100 O100 60(32) .
P1 Co1 C100 O100 -122(32) .
C102 Co1 C101 O101 60(25) .
C100 Co1 C101 O101 -121(25) .
P2 Co1 C101 O101 150(25) .
P1 Co1 C101 O101 -31(25) .
C101 Co1 C102 O102 162(11) .
C100 Co1 C102 O102 -17(11) .
P2 Co1 C102 O102 71(11) .
P1 Co1 C102 O102 -106(11) .
C101 Co1 P1 C7 -87.7(2) .
C102 Co1 P1 C7 154.1(2) .
C100 Co1 P1 C7 32.3(2) .
P2 Co1 P1 C7 74.9(11) .
C101 Co1 P1 C19 153.0(2) .
C102 Co1 P1 C19 34.7(2) .
C100 Co1 P1 C19 -87.1(2) .
P2 Co1 P1 C19 -44.4(11) .
C101 Co1 P1 C13 31.4(2) .
C102 Co1 P1 C13 -86.8(2) .
C100 Co1 P1 C13 151.4(2) .
P2 Co1 P1 C13 -165.9(10) .
C101 Co1 P2 C31 -156.7(2) .
C102 Co1 P2 C31 -38.5(2) .
C100 Co1 P2 C31 83.3(2) .
P1 Co1 P2 C31 40.7(11) .
C101 Co1 P2 C1 -36.6(2) .
C102 Co1 P2 C1 81.6(2) .
C100 Co1 P2 C1 -156.6(2) .
P1 Co1 P2 C1 160.7(10) .
C101 Co1 P2 C25 83.6(2) .
C102 Co1 P2 C25 -158.2(2) .
C100 Co1 P2 C25 -36.3(2) .
P1 Co1 P2 C25 -79.0(11) .
O1 P3 O2 Co4 117.4(3) .
O3 P3 O2 Co4 -9.8(3) .
C16 P3 O2 Co4 -126.0(2) .
O2 P3 O3 Co2 133.1(2) .
O1 P3 O3 Co2 5.7(3) .
C16 P3 O3 Co2 -110.6(2) .
O4 P4 O5 Co6 10.7(3) 1_545
O6 P4 O5 Co6 138.1(2) 1_545
C22 P4 O5 Co6 -106.6(2) 1_545
O9 P5 O8 Co4 21.7(3) 1_455
O7 P5 O8 Co4 -105.6(3) 1_455
C10 P5 O8 Co4 138.0(2) 1_455
O8 P5 O9 Co5 -138.8(2) .
O7 P5 O9 Co5 -10.8(3) .
C10 P5 O9 Co5 103.5(3) .
C31 P2 C1 C2 -103.8(2) .
C25 P2 C1 C2 9.1(2) .
Co1 P2 C1 C2 132.58(15) .
C31 P2 C1 C6 78.0(2) .
C25 P2 C1 C6 -169.10(16) .
Co1 P2 C1 C6 -45.61(19) .
C6 C1 C2 C3 0.0 .
P2 C1 C2 C3 -178.2(2) .
C1 C2 C3 C4 0.0 .
C2 C3 C4 C5 0.0 .
C2 C3 C4 P6 174.3(2) .
O12 P6 C4 C3 42.2(2) .
O11 P6 C4 C3 166.57(18) .
O10 P6 C4 C3 -77.4(2) .
O12 P6 C4 C5 -143.6(2) .
O11 P6 C4 C5 -19.2(2) .
O10 P6 C4 C5 96.9(2) .
C3 C4 C5 C6 0.0 .
P6 C4 C5 C6 -174.2(2) .
C4 C5 C6 C1 0.0 .
C2 C1 C6 C5 0.0 .
P2 C1 C6 C5 178.2(2) .
C19 P1 C7 C8 -11.9(2) .
C13 P1 C7 C8 103.36(18) .
Co1 P1 C7 C8 -132.07(15) .
C19 P1 C7 C12 168.11(15) .
C13 P1 C7 C12 -76.67(17) .
Co1 P1 C7 C12 47.91(17) .
C12 C7 C8 C9 0.0 .
P1 C7 C8 C9 180.0(2) .
C7 C8 C9 C10 0.0 .
C8 C9 C10 C11 0.0 .
C8 C9 C10 P5 -173.5(2) .
O8 P5 C10 C11 153.93(18) .
O9 P5 C10 C11 -85.8(2) .
O7 P5 C10 C11 32.8(2) .
O8 P5 C10 C9 -32.4(2) .
O9 P5 C10 C9 87.9(2) .
O7 P5 C10 C9 -153.61(17) .
C9 C10 C11 C12 0.0 .
P5 C10 C11 C12 173.8(2) .
C10 C11 C12 C7 0.0 .
C8 C7 C12 C11 0.0 .
P1 C7 C12 C11 -180.0(2) .
C7 P1 C13 C14 175.88(16) .
C19 P1 C13 C14 -69.01(19) .
Co1 P1 C13 C14 53.20(19) .
C7 P1 C13 C18 -0.97(19) .
C19 P1 C13 C18 114.14(17) .
Co1 P1 C13 C18 -123.65(15) .
C18 C13 C14 C15 0.0 .
P1 C13 C14 C15 -176.9(2) .
C13 C14 C15 C16 0.0 .
C14 C15 C16 C17 0.0 .
C14 C15 C16 P3 177.0(2) .
O2 P3 C16 C17 -173.49(17) .
O1 P3 C16 C17 -52.9(2) .
O3 P3 C16 C17 67.1(2) .
O2 P3 C16 C15 9.5(2) .
O1 P3 C16 C15 130.04(19) .
O3 P3 C16 C15 -109.96(19) .
C15 C16 C17 C18 0.0 .
P3 C16 C17 C18 -177.1(2) .
C16 C17 C18 C13 0.0 .
C14 C13 C18 C17 0.0 .
P1 C13 C18 C17 176.8(2) .
C7 P1 C19 C20 126.48(17) .
C13 P1 C19 C20 13.3(2) .
Co1 P1 C19 C20 -112.01(15) .
C7 P1 C19 C24 -64.26(18) .
C13 P1 C19 C24 -177.46(15) .
Co1 P1 C19 C24 57.26(17) .
C24 C19 C20 C21 0.0 .
P1 C19 C20 C21 169.1(2) .
C19 C20 C21 C22 0.0 .
C20 C21 C22 C23 0.0 .
C20 C21 C22 P4 -178.9(2) .
O4 P4 C22 C21 -62.1(2) .
O6 P4 C22 C21 177.02(17) .
O5 P4 C22 C21 59.18(19) .
O4 P4 C22 C23 118.9(2) .
O6 P4 C22 C23 -1.9(2) .
O5 P4 C22 C23 -119.74(19) .
C21 C22 C23 C24 0.0 .
P4 C22 C23 C24 178.9(2) .
C22 C23 C24 C19 0.0 .
C20 C19 C24 C23 0.0 .
P1 C19 C24 C23 -169.4(2) .
C31 P2 C25 C26 -7.8(2) .
C1 P2 C25 C26 -120.38(18) .
Co1 P2 C25 C26 115.25(16) .
C31 P2 C25 C30 168.15(19) .
C1 P2 C25 C30 55.57(18) .
Co1 P2 C25 C30 -68.79(17) .
C30 C25 C26 C27 0.0 .
P2 C25 C26 C27 175.8(2) .
C25 C26 C27 C28 0.0 .
C26 C27 C28 C29 0.0 .
C26 C27 C28 P7 -178.1(2) .
C27 C28 C29 C30 0.0 .
P7 C28 C29 C30 178.2(2) .
C28 C29 C30 C25 0.0 .
C26 C25 C30 C29 0.0 .
P2 C25 C30 C29 -176.1(2) .
C1 P2 C31 C96 6.1(4) .
C25 P2 C31 C96 -106.6(4) .
Co1 P2 C31 C96 130.5(3) .
C1 P2 C31 C98 -173.9(3) .
C25 P2 C31 C98 73.3(4) .
Co1 P2 C31 C98 -49.6(4) .
C29 C28 P7 O15 -18.3(2) .
C27 C28 P7 O15 159.8(2) .
C29 C28 P7 O13 109.4(2) .
C27 C28 P7 O13 -72.5(2) .
C29 C28 P7 O14 -135.3(2) .
C27 C28 P7 O14 42.8(2) .
O13 P7 O15 Co6 5(3) .
O14 P7 O15 Co6 -117(3) .
C28 P7 O15 Co6 128(3) .
P3 O3 Co2 O40 21(3) .
P3 O3 Co2 O38 -174.1(3) .
P3 O3 Co2 O37 -83.2(3) 1_554
P3 O3 Co2 O36 8.9(3) .
P3 O3 Co2 O39 98.2(3) .
O51 P8 O37 Co2 23.4(3) 1_556
O50 P8 O37 Co2 149.0(2) 1_556
C94 P8 O37 Co2 -95.4(3) 1_556
O37 P8 C94 C99 -9.6(4) .
O51 P8 C94 C99 -132.3(3) .
O50 P8 C94 C99 109.7(4) .
O37 P8 C94 C95 172.0(3) .
O51 P8 C94 C95 49.3(4) .
O50 P8 C94 C95 -68.7(4) .
C95 C94 C99 C98 0.7(7) .
P8 C94 C99 C98 -177.7(3) .
C99 C94 C95 C96 0.3(7) .
P8 C94 C95 C96 178.7(3) .
C98 C31 C96 C95 -1.1(6) .
P2 C31 C96 C95 178.9(3) .
C94 C95 C96 C31 -0.1(7) .
C94 C99 C98 C31 -1.9(7) .
C96 C31 C98 C99 2.1(7) .
P2 C31 C98 C99 -177.8(3) .
P3 O2 Co4 O8 -145.4(16) 1_655
P3 O2 Co4 O4S -79.7(3) .
P3 O2 Co4 O7S 102.7(3) .
P3 O2 Co4 O6S -166.5(3) .
P3 O2 Co4 O5S 15.9(3) .
P5 O9 Co5 O8S 80.9(15) .
P5 O9 Co5 O17S 175.2(3) .
P5 O9 Co5 O18S -94.2(3) .
P5 O9 Co5 O19S 84.2(3) .
P5 O9 Co5 O9S -6.7(3) .
P7 O15 Co6 O10S -44(3) .
P7 O15 Co6 O12S 140(3) .
P7 O15 Co6 O5 49(3) 1_565
P7 O15 Co6 O13S 122(3) .
P7 O15 Co6 O11S -126(3) .
